data_7228722
loop_
_publ_author_name
'Aldilla, Vina Rizki'
'Bhadbhade, Mohan'
'Bhattacharyya, Saroj'
'Kumar, Naresh'
'Rich, Anne M.'
'Marjo, Christopher'

_publ_section_title
;
 Controlling the distance between hydrogen-bonded chloro-s-triazine tapes:
 crystal engineering using N-alkyl chains and the influence of temperature
;
_journal_name_full CrystEngComm
_journal_paper_doi 10.1039/C7CE01049D
_journal_year 2017
_chemical_formula_moiety 'C13 H24 Cl N5'
_chemical_formula_sum 'C13 H24 Cl N5'
_chemical_formula_weight 285.82
_space_group_crystal_system triclinic
_space_group_IT_number 2
_space_group_name_Hall '-P 1'
_space_group_name_H-M_alt 'P -1'
_symmetry_space_group_name_Hall '-P 1'
_symmetry_space_group_name_H-M 'P -1'
_atom_sites_solution_hydrogens geom
_audit_creation_date 2017-07-14
_audit_creation_method
;
Olex2 1.2
(compiled 2017.03.28 svn.r3405 for OlexSys, GUI svn.r5337)
;
_audit_update_record
;
2017-07-19 deposited with the CCDC.
2017-07-21 downloaded from the CCDC.
;
_cell_angle_alpha 91.51(5)
_cell_angle_beta 93.57(5)
_cell_angle_gamma 101.03(4)
_cell_formula_units_Z 2
_cell_length_a 5.120(13)
_cell_length_b 10.14(3)
_cell_length_c 17.37(5)
_cell_measurement_reflns_used 343
_cell_measurement_temperature 299.08
_cell_measurement_theta_max 17.308
_cell_measurement_theta_min 2.352
_cell_volume 883(4)
_computing_cell_refinement 'SAINT V8.38A (?, 2016)'
_computing_data_reduction 'SAINT V8.38A (?, 2016)'
_computing_molecular_graphics 'Olex2 (Dolomanov et al., 2009)'
_computing_publication_material 'Olex2 (Dolomanov et al., 2009)'
_computing_structure_refinement 'ShelXL (Sheldrick, 2015)'
_computing_structure_solution 'SHELXT 2014/5 (Sheldrick, 2014)'
_diffrn_ambient_temperature 299.08
_diffrn_measured_fraction_theta_full 0.985
_diffrn_measured_fraction_theta_max 0.985
_diffrn_measurement_device_type 'Bruker APEX-II CCD'
_diffrn_measurement_method '\f and \w scans'
_diffrn_radiation_type MoK\a
_diffrn_radiation_wavelength 0.71073
_diffrn_reflns_av_R_equivalents 0.2565
_diffrn_reflns_av_unetI/netI 0.3992
_diffrn_reflns_Laue_measured_fraction_full 0.985
_diffrn_reflns_Laue_measured_fraction_max 0.985
_diffrn_reflns_limit_h_max 5
_diffrn_reflns_limit_h_min -6
_diffrn_reflns_limit_k_max 12
_diffrn_reflns_limit_k_min -12
_diffrn_reflns_limit_l_max 20
_diffrn_reflns_limit_l_min -20
_diffrn_reflns_number 10162
_diffrn_reflns_point_group_measured_fraction_full 0.985
_diffrn_reflns_point_group_measured_fraction_max 0.985
_diffrn_reflns_theta_full 24.999
_diffrn_reflns_theta_max 24.999
_diffrn_reflns_theta_min 2.048
_diffrn_standards_number 0
_exptl_absorpt_coefficient_mu 0.213
_exptl_absorpt_correction_T_max 0.7454
_exptl_absorpt_correction_T_min 0.4505
_exptl_absorpt_correction_type multi-scan
_exptl_absorpt_process_details
'SADABS-2016/2 (Bruker,2016/2) was used for absorption correction. wR2(int) was 0.1486 before and 0.0848 after correction. The Ratio of minimum to maximum transmission is 0.6044. The \l/2 correction factor is Not present.'
_exptl_crystal_colour colourless
_exptl_crystal_colour_primary colourless
_exptl_crystal_density_diffrn 1.075
_exptl_crystal_description plate
_exptl_crystal_F_000 308
_exptl_crystal_size_max 0.061
_exptl_crystal_size_mid 0.04
_exptl_crystal_size_min 0.02
_refine_diff_density_max 0.345
_refine_diff_density_min -0.225
_refine_diff_density_rms 0.059
_refine_ls_extinction_method none
_refine_ls_goodness_of_fit_ref 0.994
_refine_ls_hydrogen_treatment constr
_refine_ls_matrix_type full
_refine_ls_number_parameters 174
_refine_ls_number_reflns 3060
_refine_ls_number_restraints 33
_refine_ls_restrained_S_all 0.993
_refine_ls_R_factor_all 0.3897
_refine_ls_R_factor_gt 0.1323
_refine_ls_shift/su_max 0.000
_refine_ls_shift/su_mean 0.000
_refine_ls_structure_factor_coef Fsqd
_refine_ls_weighting_details 'w=1/[\s^2^(Fo^2^)+(0.1151P)^2^] where P=(Fo^2^+2Fc^2^)/3'
_refine_ls_weighting_scheme calc
_refine_ls_wR_factor_gt 0.2354
_refine_ls_wR_factor_ref 0.3686
_reflns_Friedel_coverage 0.000
_reflns_number_gt 712
_reflns_number_total 3060
_reflns_threshold_expression 'I > 2\s(I)'
_cod_data_source_file c7ce01049d2.cif
_cod_data_source_block vina_bis_pentyl_rt_10july17_0m_a
_cod_database_code 7228722
_shelx_shelxl_version_number 2016/6
_shelx_space_group_comment
;
The symmetry employed for this shelxl refinement is uniquely defined
by the following loop, which should always be used as a source of
symmetry information in preference to the above space-group names.
They are only intended as comments.
;
_olex2_refinement_description
;
1. Fixed Uiso
 At 1.2 times of:
  All C(H,H) groups, All N(H) groups
 At 1.5 times of:
  All C(H,H,H) groups
2. Restrained distances
 C0AA-C6
 2.56 with sigma of 0.02
 C2AA-C14
 2.56 with sigma of 0.02
 C6-C9
 2.56 with sigma of 0.02
 C4-C1AA = C9-C14 = C6-C14 = C6-C2AA = C2AA-C0AA
 1.52 with sigma of 0.02
 C8-C1AA
 1.52 with sigma of 0.02
 C8-C4
 2.56 with sigma of 0.02
 C8-C39
 2.56 with sigma of 0.02
 C20A-C1AA
 2.56 with sigma of 0.02
 C8-C20A
 1.52 with sigma of 0.02
 H20B-H39B
 2.225 with sigma of 0.02
 H14A-H9B
 2.138 with sigma of 0.02
3. Rigid body (RIGU) restrains
 C2AA, C6
 with sigma for 1-2 distances of 0.004 and sigma for 1-3 distances of 0.004
 C1AA, C8
 with sigma for 1-2 distances of 0.004 and sigma for 1-3 distances of 0.004
 C6, C14
 with sigma for 1-2 distances of 0.004 and sigma for 1-3 distances of 0.004
 C8, C20A
 with sigma for 1-2 distances of 0.004 and sigma for 1-3 distances of 0.004
 C14, C9
 with sigma for 1-2 distances of 0.004 and sigma for 1-3 distances of 0.004
 C20A, C39
 with sigma for 1-2 distances of 0.004 and sigma for 1-3 distances of 0.004
4.a Secondary CH2 refined with riding coordinates:
 C0AA(H0AA,H0AB), C4(H4A,H4B), C2AA(H2AA,H2AB), C1AA(H1AA,H1AB), C6(H6A,H6B),
 C14(H14A,H14B), C8(H8A,H8B), C20A(H20A,H20B)
4.b Aromatic/amide H refined with riding coordinates:
 N4(H4), N5(H5)
4.c Idealised Me refined as rotating group:
 C39(H39A,H39B,H39C), C9(H9A,H9B,H9C)
;
_olex2_submission_special_instructions 'No special instructions were received'

loop_
_space_group_symop_operation_xyz
'x, y, z'
'-x, -y, -z'

loop_
_atom_site_label
_atom_site_type_symbol
_atom_site_fract_x
_atom_site_fract_y
_atom_site_fract_z
_atom_site_U_iso_or_equiv
_atom_site_adp_type
_atom_site_occupancy
_atom_site_site_symmetry_order
_atom_site_calc_flag
_atom_site_refinement_flags_posn
_atom_site_refinement_flags_adp
Cl01 Cl -0.0499(5) 0.1559(3) 0.3834(2) 0.1004(15) Uani 1 1 d . .
N1 N 0.3219(16) 0.1430(8) 0.4916(6) 0.075(3) Uani 1 1 d . .
N2 N 0.4675(15) 0.3185(8) 0.5920(5) 0.077(3) Uani 1 1 d . .
N3 N 0.1217(16) 0.3406(8) 0.4917(6) 0.077(3) Uani 1 1 d . .
N4 N 0.6441(16) 0.1261(8) 0.5874(5) 0.074(3) Uani 1 1 d . .
H4 H 0.655431 0.051736 0.564074 0.088 Uiso 1 1 calc R .
N5 N 0.2750(15) 0.5073(8) 0.5865(5) 0.082(3) Uani 1 1 d . .
H5 H 0.164748 0.550664 0.564173 0.099 Uiso 1 1 calc R .
C1 C 0.1573(19) 0.2215(11) 0.4650(6) 0.071(3) Uani 1 1 d . .
C2 C 0.474(2) 0.1990(11) 0.5557(7) 0.073(3) Uani 1 1 d . .
C3 C 0.291(2) 0.3862(10) 0.5559(8) 0.075(4) Uani 1 1 d . .
C0AA C 0.8096(19) 0.1648(10) 0.6585(7) 0.085(4) Uani 1 1 d D .
H0AA H 0.855877 0.262129 0.663531 0.102 Uiso 1 1 calc R .
H0AB H 0.973745 0.130944 0.655838 0.102 Uiso 1 1 calc R .
C4 C 0.430(2) 0.5686(10) 0.6541(7) 0.089(4) Uani 1 1 d D .
H4A H 0.454274 0.665404 0.650012 0.107 Uiso 1 1 calc R .
H4B H 0.605199 0.545435 0.653592 0.107 Uiso 1 1 calc R .
C2AA C 0.671(3) 0.1111(14) 0.7298(8) 0.144(6) Uani 1 1 d D U
H2AA H 0.506430 0.145156 0.731910 0.173 Uiso 1 1 calc R .
H2AB H 0.622608 0.013858 0.723932 0.173 Uiso 1 1 calc R .
C1AA C 0.324(3) 0.5337(13) 0.7312(8) 0.133(5) Uani 1 1 d D U
H1AA H 0.305794 0.437494 0.736771 0.159 Uiso 1 1 calc R .
H1AB H 0.146768 0.554670 0.731887 0.159 Uiso 1 1 calc R .
C6 C 0.832(3) 0.147(2) 0.8054(8) 0.221(10) Uani 1 1 d D U
H6A H 0.886076 0.244273 0.809883 0.266 Uiso 1 1 calc R .
H6B H 0.993737 0.110493 0.803463 0.266 Uiso 1 1 calc R .
C14 C 0.698(5) 0.100(3) 0.8784(10) 0.38(2) Uani 1 1 d D U
H14A H 0.530796 0.131384 0.879343 0.452 Uiso 1 1 calc DR .
H14B H 0.655453 0.001983 0.876228 0.452 Uiso 1 1 calc R .
C39 C 0.579(12) 0.657(4) 0.9432(13) 0.75(5) Uani 1 1 d D U
H39A H 0.575068 0.604058 0.988192 1.129 Uiso 1 1 calc GR .
H39B H 0.519642 0.739285 0.955235 1.129 Uiso 1 1 calc DGR .
H39C H 0.757150 0.677756 0.926959 1.129 Uiso 1 1 calc GR .
C9 C 0.861(7) 0.146(4) 0.9512(11) 0.52(3) Uani 1 1 d D U
H9A H 0.955378 0.077178 0.967763 0.783 Uiso 1 1 calc GR .
H9B H 0.747377 0.164128 0.990317 0.783 Uiso 1 1 calc DGR .
H9C H 0.987298 0.226375 0.942428 0.783 Uiso 1 1 calc GR .
C8 C 0.495(3) 0.6060(19) 0.8010(8) 0.207(8) Uani 1 1 d D U
H8A H 0.669629 0.582492 0.800929 0.248 Uiso 1 1 calc R .
H8B H 0.518073 0.702089 0.794105 0.248 Uiso 1 1 calc R .
C20A C 0.391(6) 0.578(3) 0.8775(10) 0.43(2) Uani 1 1 d D U
H20A H 0.371645 0.482060 0.885981 0.516 Uiso 1 1 calc R .
H20B H 0.216597 0.600959 0.878674 0.516 Uiso 1 1 calc DR .

loop_
_atom_site_aniso_label
_atom_site_aniso_U_11
_atom_site_aniso_U_22
_atom_site_aniso_U_33
_atom_site_aniso_U_23
_atom_site_aniso_U_13
_atom_site_aniso_U_12
Cl01 0.101(2) 0.057(2) 0.149(3) -0.017(2) -0.015(2) 0.0422(16)
N1 0.067(5) 0.039(5) 0.126(8) 0.000(5) -0.001(5) 0.031(5)
N2 0.077(6) 0.029(5) 0.131(9) -0.003(6) -0.001(5) 0.032(5)
N3 0.083(6) 0.039(6) 0.115(8) -0.012(6) 0.000(6) 0.031(5)
N4 0.079(6) 0.042(6) 0.103(8) -0.004(5) -0.010(6) 0.026(5)
N5 0.099(6) 0.041(6) 0.113(8) -0.016(6) -0.019(6) 0.039(5)
C1 0.063(7) 0.041(7) 0.110(10) 0.006(7) 0.012(6) 0.009(6)
C2 0.063(7) 0.043(7) 0.116(11) 0.017(7) -0.006(7) 0.019(6)
C3 0.071(7) 0.036(7) 0.123(11) -0.003(7) 0.017(8) 0.018(6)
C0AA 0.076(8) 0.050(8) 0.133(13) -0.003(8) 0.000(9) 0.028(6)
C4 0.113(9) 0.053(8) 0.114(11) -0.012(9) -0.012(9) 0.059(7)
C2AA 0.139(12) 0.143(15) 0.155(15) -0.001(12) -0.011(11) 0.049(11)
C1AA 0.175(14) 0.120(13) 0.123(13) -0.017(10) -0.003(10) 0.085(11)
C6 0.231(19) 0.27(3) 0.159(16) 0.027(17) -0.036(14) 0.057(17)
C14 0.40(4) 0.56(6) 0.16(2) 0.06(3) 0.01(2) 0.05(4)
C39 1.16(13) 0.72(10) 0.29(4) -0.21(5) -0.24(6) 0.09(8)
C9 0.51(5) 0.81(9) 0.19(3) 0.04(4) -0.03(3) -0.01(5)
C8 0.222(17) 0.27(2) 0.126(14) -0.055(15) -0.006(12) 0.056(15)
C20A 0.54(5) 0.57(6) 0.14(2) -0.08(3) 0.05(2) 0.01(4)

loop_
_atom_type_symbol
_atom_type_description
_atom_type_scat_dispersion_real
_atom_type_scat_dispersion_imag
_atom_type_scat_source
C C 0.0033 0.0016 'International Tables Vol C Tables 4.2.6.8 and 6.1.1.4'
H H 0.0000 0.0000 'International Tables Vol C Tables 4.2.6.8 and 6.1.1.4'
Cl Cl 0.1484 0.1585 'International Tables Vol C Tables 4.2.6.8 and 6.1.1.4'
N N 0.0061 0.0033 'International Tables Vol C Tables 4.2.6.8 and 6.1.1.4'

loop_
_geom_angle_atom_site_label_1
_geom_angle_atom_site_label_2
_geom_angle_atom_site_label_3
_geom_angle
C1 N1 C2 112.0(9)
C2 N2 C3 113.0(10)
C1 N3 C3 111.7(9)
C2 N4 C0AA 124.3(9)
C3 N5 C4 124.1(9)
N1 C1 Cl01 115.0(9)
N3 C1 Cl01 114.8(9)
N3 C1 N1 130.2(10)
N2 C2 N1 126.9(9)
N4 C2 N1 116.3(10)
N4 C2 N2 116.8(11)
N2 C3 N3 126.2(9)
N5 C3 N2 117.3(11)
N5 C3 N3 116.5(10)
N4 C0AA C2AA 112.5(9)
N5 C4 C1AA 117.7(10)
C6 C2AA C0AA 115.0(11)
C4 C1AA C8 115.1(11)
C2AA C6 C14 116.8(14)
C9 C14 C6 114.0(18)
C20A C8 C1AA 116.5(15)
C8 C20A C39 112(2)

loop_
_geom_bond_atom_site_label_1
_geom_bond_atom_site_label_2
_geom_bond_distance
Cl01 C1 1.752(11)
N1 C1 1.336(11)
N1 C2 1.364(12)
N2 C2 1.358(12)
N2 C3 1.368(12)
N3 C1 1.331(11)
N3 C3 1.381(12)
N4 C2 1.346(11)
N4 C0AA 1.454(11)
N5 C3 1.344(11)
N5 C4 1.432(11)
C0AA C2AA 1.527(12)
C4 C1AA 1.503(12)
C2AA C6 1.506(13)
C1AA C8 1.532(13)
C6 C14 1.528(16)
C14 C9 1.486(16)
C39 C20A 1.55(3)
C8 C20A 1.477(16)
